data_7058098
loop_
_publ_author_name
'Pizarro, Nancy'
'Sald\'ias, Marianela'
'Guzm\'an, Nicol\'as'
'Sandoval-Altamirano, Catalina'
'Kahlal, Samia'
'Saillard, Jean-Yves'
'Hamon, Jean-Ren\'e'
'Vega, Andr\'es'

_publ_section_title
;
 1IL and 3MLCT excited states modulated by H+: the structure and
 photophysical properties of
 [(2-bromo-5-(1H-pyrazol-1-yl)pyrazine)Re(CO)3Br]
;
_journal_issue 6
_journal_name_full 'New Journal of Chemistry'
_journal_page_first 2449
_journal_paper_doi 10.1039/C8NJ04196B
_journal_volume 43
_journal_year 2019
_chemical_formula_moiety 'C10 H5 Br2 N4 O3 Re'
_chemical_formula_sum 'C10 H5 Br2 N4 O3 Re'
_chemical_formula_weight 575.20
_space_group_crystal_system triclinic
_space_group_IT_number 2
_space_group_name_Hall '-P 1'
_space_group_name_H-M_alt 'P -1'
_symmetry_space_group_name_Hall '-P 1'
_symmetry_space_group_name_H-M 'P -1'
_atom_sites_solution_hydrogens geom
_audit_creation_method SHELXL-2014/7
_audit_update_record
;
2017-09-20 deposited with the CCDC.
2019-01-11 downloaded from the CCDC.
;
_cell_angle_alpha 106.008(7)
_cell_angle_beta 102.690(6)
_cell_angle_gamma 91.343(7)
_cell_formula_units_Z 2
_cell_length_a 6.769(4)
_cell_length_b 8.079(4)
_cell_length_c 13.343(7)
_cell_measurement_reflns_used 4070
_cell_measurement_temperature 296(2)
_cell_measurement_theta_max 23.94
_cell_measurement_theta_min 2.64
_cell_volume 681.5(6)
_computing_cell_refinement 'Bruker SMART'
_computing_data_collection 'Bruker SMART'
_computing_data_reduction 'Bruker SAINT'
_computing_molecular_graphics 'Bruker SHELXTL'
_computing_publication_material 'Bruker SHELXTL'
_computing_structure_refinement 'SHELXL-2014/7 (Sheldrick, 2014)'
_computing_structure_solution 'Bruker SHELXTL'
_diffrn_ambient_temperature 296(2)
_diffrn_measured_fraction_theta_full 0.995
_diffrn_measured_fraction_theta_max 0.995
_diffrn_measurement_device_type 'CCD area detector'
_diffrn_measurement_method 'phi and omega scans'
_diffrn_radiation_type MoK\a
_diffrn_radiation_wavelength 0.71073
_diffrn_reflns_av_R_equivalents 0.0655
_diffrn_reflns_av_unetI/netI 0.0853
_diffrn_reflns_Laue_measured_fraction_full 0.995
_diffrn_reflns_Laue_measured_fraction_max 0.995
_diffrn_reflns_limit_h_max 8
_diffrn_reflns_limit_h_min -8
_diffrn_reflns_limit_k_max 9
_diffrn_reflns_limit_k_min -9
_diffrn_reflns_limit_l_max 16
_diffrn_reflns_limit_l_min -16
_diffrn_reflns_number 5316
_diffrn_reflns_point_group_measured_fraction_full 0.995
_diffrn_reflns_point_group_measured_fraction_max 0.995
_diffrn_reflns_theta_full 25.242
_diffrn_reflns_theta_max 25.998
_diffrn_reflns_theta_min 1.634
_exptl_absorpt_coefficient_mu 14.788
_exptl_absorpt_correction_T_max 0.2565
_exptl_absorpt_correction_T_min 0.0324
_exptl_absorpt_correction_type numerical
_exptl_absorpt_process_details 'SADABS, Bruker'
_exptl_crystal_colour yellow
_exptl_crystal_density_diffrn 2.803
_exptl_crystal_description stick
_exptl_crystal_F_000 524
_exptl_crystal_preparation Luminescent
_exptl_crystal_recrystallization_method 'Re-crystallisation from solvent: Chloroform'
_exptl_crystal_size_max 0.194
_exptl_crystal_size_mid 0.100
_exptl_crystal_size_min 0.057
_refine_diff_density_max 3.549
_refine_diff_density_min -1.962
_refine_diff_density_rms 0.277
_refine_ls_extinction_method none
_refine_ls_goodness_of_fit_ref 1.064
_refine_ls_hydrogen_treatment constr
_refine_ls_matrix_type full
_refine_ls_number_parameters 181
_refine_ls_number_reflns 2664
_refine_ls_number_restraints 0
_refine_ls_restrained_S_all 1.064
_refine_ls_R_factor_all 0.0674
_refine_ls_R_factor_gt 0.0517
_refine_ls_shift/su_max 0.000
_refine_ls_shift/su_mean 0.000
_refine_ls_structure_factor_coef Fsqd
_refine_ls_weighting_details 'w=1/[\s^2^(Fo^2^)+(0.0565P)^2^] where P=(Fo^2^+2Fc^2^)/3'
_refine_ls_weighting_scheme calc
_refine_ls_wR_factor_gt 0.1146
_refine_ls_wR_factor_ref 0.1233
_reflns_Friedel_coverage 0.000
_reflns_number_gt 2181
_reflns_number_total 2664
_reflns_threshold_expression 'I > 2\s(I)'
_cod_data_source_file c8nj04196b2.cif
_cod_data_source_block SCD17_37_P1
_cod_depositor_comments 'Adding full bibliography for 7058098--7058099.cif.'
_cod_original_cell_volume 681.6(6)
_cod_database_code 7058098
_shelx_shelxl_version_number 2014/7
_shelx_space_group_comment
;
The symmetry employed for this shelxl refinement is uniquely defined
by the following loop, which should always be used as a source of
symmetry information in preference to the above space-group names.
They are only intended as comments.
;
_shelx_estimated_absorpt_t_min 0.185
_shelx_estimated_absorpt_t_max 0.430

loop_
_space_group_symop_operation_xyz
'x, y, z'
'-x, -y, -z'

loop_
_atom_site_label
_atom_site_type_symbol
_atom_site_fract_x
_atom_site_fract_y
_atom_site_fract_z
_atom_site_U_iso_or_equiv
_atom_site_adp_type
_atom_site_occupancy
_atom_site_site_symmetry_order
_atom_site_calc_flag
_atom_site_refinement_flags_posn
_atom_site_refinement_flags_adp
Re1 Re 0.04886(6) 0.22828(6) 0.32444(3) 0.03393(18) Uani 1 1 d . .
Br1 Br 0.15453(19) 0.25574(17) 0.15226(9) 0.0483(3) Uani 1 1 d . .
N1 N 0.2675(14) 0.0363(12) 0.3250(7) 0.036(2) Uani 1 1 d . .
N2 N 0.1909(14) -0.1276(13) 0.2647(7) 0.036(2) Uani 1 1 d . .
N3 N -0.1149(14) -0.0177(13) 0.2184(7) 0.039(2) Uani 1 1 d . .
N4 N -0.2847(19) -0.3329(15) 0.0785(9) 0.060(3) Uani 1 1 d . .
C1 C 0.4575(18) 0.0269(17) 0.3743(8) 0.043(3) Uani 1 1 d . .
H1 H 0.5462 0.1195 0.4208 0.051 Uiso 1 1 calc R U
C2 C 0.5041(19) -0.1507(19) 0.3440(10) 0.052(3) Uani 1 1 d . .
H2 H 0.6265 -0.1939 0.3672 0.063 Uiso 1 1 calc R U
C3 C 0.3369(19) -0.2409(17) 0.2760(9) 0.043(3) Uani 1 1 d . .
H3 H 0.3218 -0.3593 0.2423 0.052 Uiso 1 1 calc R U
C4 C -0.0115(17) -0.1597(16) 0.2045(8) 0.039(3) Uani 1 1 d . .
C5 C -0.098(2) -0.3156(17) 0.1341(10) 0.051(3) Uani 1 1 d . .
H5 H -0.0211 -0.4105 0.1260 0.062 Uiso 1 1 calc R U
C6 C -0.3872(18) -0.1966(16) 0.0905(9) 0.045(3) Uani 1 1 d . .
C7 C -0.3078(16) -0.0335(15) 0.1624(8) 0.039(3) Uani 1 1 d . .
H7 H -0.3867 0.0598 0.1707 0.047 Uiso 1 1 calc R U
Br2 Br -0.66124(19) -0.21743(18) 0.01042(9) 0.0512(3) Uani 1 1 d . .
C13 C -0.167(2) 0.3760(15) 0.3086(9) 0.043(3) Uani 1 1 d . .
O13 O -0.2933(15) 0.4670(13) 0.2991(7) 0.065(3) Uani 1 1 d . .
C14 C 0.2238(19) 0.4284(19) 0.4077(9) 0.047(3) Uani 1 1 d . .
O14 O 0.3260(14) 0.5563(13) 0.4547(8) 0.063(3) Uani 1 1 d . .
C15 C -0.0118(15) 0.2007(14) 0.4562(9) 0.035(2) Uani 1 1 d . .
O15 O -0.0347(15) 0.1889(13) 0.5324(8) 0.061(3) Uani 1 1 d . .

loop_
_atom_site_aniso_label
_atom_site_aniso_U_11
_atom_site_aniso_U_22
_atom_site_aniso_U_33
_atom_site_aniso_U_23
_atom_site_aniso_U_13
_atom_site_aniso_U_12
Re1 0.0340(3) 0.0288(3) 0.0375(2) 0.00723(19) 0.00817(17) 0.00384(19)
Br1 0.0546(7) 0.0470(8) 0.0484(6) 0.0183(6) 0.0172(5) 0.0036(6)
N1 0.038(5) 0.029(6) 0.043(4) 0.011(4) 0.012(4) 0.002(4)
N2 0.043(5) 0.035(6) 0.037(4) 0.014(4) 0.018(4) 0.009(5)
N3 0.039(5) 0.040(6) 0.041(5) 0.018(4) 0.009(4) -0.001(5)
N4 0.064(8) 0.040(7) 0.062(6) 0.007(6) -0.006(6) 0.004(6)
C1 0.039(6) 0.049(8) 0.040(5) 0.012(6) 0.009(5) 0.012(6)
C2 0.037(7) 0.069(10) 0.061(7) 0.031(7) 0.013(6) 0.024(7)
C3 0.047(7) 0.042(8) 0.050(6) 0.023(6) 0.016(5) 0.018(6)
C4 0.039(6) 0.039(7) 0.045(6) 0.023(6) 0.011(5) 0.012(6)
C5 0.066(9) 0.032(8) 0.059(7) 0.017(6) 0.015(6) 0.013(7)
C6 0.048(7) 0.034(7) 0.049(6) 0.020(6) -0.006(5) -0.014(6)
C7 0.038(6) 0.036(7) 0.044(6) 0.016(5) 0.008(5) 0.001(5)
Br2 0.0493(7) 0.0494(9) 0.0479(6) 0.0123(6) 0.0004(5) -0.0084(6)
C13 0.059(8) 0.020(6) 0.043(6) -0.001(5) 0.013(5) -0.005(6)
O13 0.060(6) 0.057(7) 0.071(6) 0.014(5) 0.005(5) 0.021(5)
C14 0.041(7) 0.059(9) 0.046(6) 0.022(6) 0.010(5) 0.018(7)
O14 0.046(5) 0.038(6) 0.083(6) 0.002(5) -0.009(5) -0.009(4)
C15 0.023(5) 0.028(6) 0.042(5) -0.004(5) 0.003(4) 0.009(5)
O15 0.066(6) 0.067(7) 0.064(5) 0.032(5) 0.025(5) 0.025(5)

loop_
_atom_type_symbol
_atom_type_description
_atom_type_scat_dispersion_real
_atom_type_scat_dispersion_imag
_atom_type_scat_source
C C 0.0033 0.0016 'International Tables Vol C Tables 4.2.6.8 and 6.1.1.4'
H H 0.0000 0.0000 'International Tables Vol C Tables 4.2.6.8 and 6.1.1.4'
N N 0.0061 0.0033 'International Tables Vol C Tables 4.2.6.8 and 6.1.1.4'
O O 0.0106 0.0060 'International Tables Vol C Tables 4.2.6.8 and 6.1.1.4'
Br Br -0.2901 2.4595 'International Tables Vol C Tables 4.2.6.8 and 6.1.1.4'
Re Re -1.0185 7.2310 'International Tables Vol C Tables 4.2.6.8 and 6.1.1.4'

loop_
_exptl_crystal_face_index_h
_exptl_crystal_face_index_k
_exptl_crystal_face_index_l
_exptl_crystal_face_perp_dist
0.00 1.00 -1.00 0.0370
0.00 -1.00 1.00 0.0230
-2.00 0.00 1.00 0.0950
2.00 0.00 -1.00 0.0420
0.00 -2.00 -1.00 0.0280
0.00 2.00 1.00 0.0140
-2.00 -1.00 -2.00 0.0820
2.00 1.00 2.00 0.0380
0.00 0.00 -1.00 0.0480

loop_
_geom_angle_atom_site_label_1
_geom_angle_atom_site_label_2
_geom_angle_atom_site_label_3
_geom_angle
_geom_angle_publ_flag
C14 Re1 C13 88.0(5) y
C14 Re1 C15 89.2(5) y
C13 Re1 C15 91.2(4) y
C14 Re1 N1 99.1(4) y
C13 Re1 N1 172.6(4) y
C15 Re1 N1 91.0(4) y
C14 Re1 N3 171.5(4) y
C13 Re1 N3 98.8(4) y
C15 Re1 N3 95.8(4) y
N1 Re1 N3 73.9(3) y
C14 Re1 Br1 90.0(3) y
C13 Re1 Br1 92.8(3) y
C15 Re1 Br1 175.9(3) y
N1 Re1 Br1 85.2(2) y
N3 Re1 Br1 84.6(2) y
C1 N1 N2 107.1(10) ?
C1 N1 Re1 138.2(8) ?
N2 N1 Re1 114.5(6) ?
N1 N2 C3 110.0(10) ?
N1 N2 C4 120.4(9) ?
C3 N2 C4 129.7(11) ?
C7 N3 C4 117.8(10) ?
C7 N3 Re1 124.1(8) ?
C4 N3 Re1 118.0(7) ?
C5 N4 C6 118.0(12) ?
N1 C1 C2 108.7(11) ?
N1 C1 H1 125.6 ?
C2 C1 H1 125.6 ?
C3 C2 C1 106.5(11) ?
C3 C2 H2 126.8 ?
C1 C2 H2 126.8 ?
C2 C3 N2 107.8(12) ?
C2 C3 H3 126.1 ?
N2 C3 H3 126.1 ?
N3 C4 C5 121.8(11) ?
N3 C4 N2 113.1(10) ?
C5 C4 N2 125.0(11) ?
N4 C5 C4 121.0(12) ?
N4 C5 H5 119.5 ?
C4 C5 H5 119.5 ?
N4 C6 C7 123.5(11) ?
N4 C6 Br2 119.1(9) ?
C7 C6 Br2 117.4(9) ?
N3 C7 C6 117.7(11) ?
N3 C7 H7 121.1 ?
C6 C7 H7 121.1 ?
O13 C13 Re1 178.7(11) ?
O14 C14 Re1 176.1(11) ?
O15 C15 Re1 176.0(10) ?

loop_
_geom_bond_atom_site_label_1
_geom_bond_atom_site_label_2
_geom_bond_distance
_geom_bond_publ_flag
Re1 C14 1.895(15) y
Re1 C13 1.918(14) y
Re1 C15 1.959(12) y
Re1 N1 2.169(9) y
Re1 N3 2.199(10) y
Re1 Br1 2.6144(16) y
N1 C1 1.324(14) ?
N1 N2 1.366(13) ?
N2 C3 1.375(14) ?
N2 C4 1.405(14) ?
N3 C7 1.338(13) ?
N3 C4 1.349(14) ?
N4 C5 1.303(17) ?
N4 C6 1.306(16) ?
C1 C2 1.442(18) ?
C1 H1 0.9300 ?
C2 C3 1.334(18) ?
C2 H2 0.9300 ?
C3 H3 0.9300 ?
C4 C5 1.371(18) ?
C5 H5 0.9300 ?
C6 C7 1.410(16) ?
C6 Br2 1.904(12) ?
C7 H7 0.9300 ?
C13 O13 1.152(14) ?
C14 O14 1.165(16) ?
C15 O15 1.091(13) ?

loop_
_geom_hbond_atom_site_label_D
_geom_hbond_atom_site_label_H
_geom_hbond_atom_site_label_A
_geom_hbond_distance_DH
_geom_hbond_distance_HA
_geom_hbond_distance_DA
_geom_hbond_angle_DHA
_geom_hbond_site_symmetry_A
C5 H5 Br1 0.93 3.05 3.940(13) 161.0 1_545
C3 H3 Br1 0.93 3.09 3.994(14) 163.2 1_545
